data_7032440
loop_
_publ_author_name
'Zheng, Zhi-Peng'
'Zhang, Xiu-Xia'
'Li, Teng'
'Yang, Jian'
'Wei, Lei-Ming'
'Zhang, Li-Guo'
'Lin, Xiao-Ming'
'Cai, Yue-Peng'

_publ_section_title
;
 Construction of four low-dimensional NIR-luminescence-tunable Yb(iii)
 complexes.
;
_journal_issue 37
_journal_name_full 'Dalton transactions (Cambridge, England : 2003)'
_journal_page_first 14009
_journal_page_last 14015
_journal_paper_doi 10.1039/c4dt01601g
_journal_volume 43
_journal_year 2014
_chemical_formula_sum 'C12 H19 N O13 Yb'
_chemical_formula_weight 558.32
_chemical_name_systematic
; 
 ? 
;
_space_group_IT_number 2
_symmetry_cell_setting triclinic
_symmetry_space_group_name_Hall '-P 1'
_symmetry_space_group_name_H-M 'P -1'
_atom_sites_solution_hydrogens geom
_atom_sites_solution_primary direct
_atom_sites_solution_secondary difmap
_audit_creation_method SHELXL-97
_cell_angle_alpha 84.097(2)
_cell_angle_beta 81.426(2)
_cell_angle_gamma 86.601(2)
_cell_formula_units_Z 2
_cell_length_a 7.3918(12)
_cell_length_b 10.7892(18)
_cell_length_c 12.962(2)
_cell_measurement_reflns_used 3425
_cell_measurement_temperature 298(2)
_cell_measurement_theta_max 28.00
_cell_measurement_theta_min 2.60
_cell_volume 1015.8(3)
_computing_cell_refinement 'Bruker SAINT'
_computing_data_collection 'Bruker APEX2'
_computing_data_reduction 'Bruker SAINT'
_computing_molecular_graphics 'Bruker SHELXTL'
_computing_publication_material 'Bruker SHELXTL'
_computing_structure_refinement 'SHELXL-97 (Sheldrick, 2008)'
_computing_structure_solution 'SHELXS-97 (Sheldrick, 2008)'
_diffrn_ambient_temperature 298(2)
_diffrn_measured_fraction_theta_full 0.975
_diffrn_measured_fraction_theta_max 0.975
_diffrn_measurement_device_type 'Bruker APEX-II CCD'
_diffrn_measurement_method '\f and \w scans'
_diffrn_radiation_monochromator graphite
_diffrn_radiation_source 'fine-focus sealed tube'
_diffrn_radiation_type MoK\a
_diffrn_radiation_wavelength 0.71073
_diffrn_reflns_av_R_equivalents 0.0295
_diffrn_reflns_av_sigmaI/netI 0.0641
_diffrn_reflns_limit_h_max 4
_diffrn_reflns_limit_h_min -8
_diffrn_reflns_limit_k_max 12
_diffrn_reflns_limit_k_min -12
_diffrn_reflns_limit_l_max 15
_diffrn_reflns_limit_l_min -15
_diffrn_reflns_number 5165
_diffrn_reflns_theta_full 25.25
_diffrn_reflns_theta_max 25.25
_diffrn_reflns_theta_min 1.60
_exptl_absorpt_coefficient_mu 4.665
_exptl_absorpt_correction_T_max 0.6045
_exptl_absorpt_correction_T_min 0.4268
_exptl_absorpt_correction_type multi-scan
_exptl_absorpt_process_details 'SADABS (Sheldrick, 1996)'
_exptl_crystal_colour colorless
_exptl_crystal_density_diffrn 1.825
_exptl_crystal_density_method 'not measured'
_exptl_crystal_description block
_exptl_crystal_F_000 544
_exptl_crystal_size_max 0.22
_exptl_crystal_size_mid 0.17
_exptl_crystal_size_min 0.12
_refine_diff_density_max 1.140
_refine_diff_density_min -0.838
_refine_diff_density_rms 0.251
_refine_ls_extinction_coef 0.0019(5)
_refine_ls_extinction_expression Fc^*^=kFc[1+0.001xFc^2^\l^3^/sin(2\q)]^-1/4^
_refine_ls_extinction_method SHELXL
_refine_ls_goodness_of_fit_ref 1.072
_refine_ls_hydrogen_treatment mixed
_refine_ls_matrix_type full
_refine_ls_number_parameters 254
_refine_ls_number_reflns 3581
_refine_ls_number_restraints 15
_refine_ls_restrained_S_all 1.076
_refine_ls_R_factor_all 0.0662
_refine_ls_R_factor_gt 0.0593
_refine_ls_shift/su_max 0.000
_refine_ls_shift/su_mean 0.000
_refine_ls_structure_factor_coef Fsqd
_refine_ls_weighting_details 'calc w=1/[\s^2^(Fo^2^)+(0.0266P)^2^+36.9483P] where P=(Fo^2^+2Fc^2^)/3'
_refine_ls_weighting_scheme calc
_refine_ls_wR_factor_gt 0.1482
_refine_ls_wR_factor_ref 0.1524
_reflns_number_gt 3176
_reflns_number_total 3581
_reflns_threshold_expression >2sigma(I)
_cod_duplicate_entry 7031774
_cod_data_source_file c4dt01601g2.cif
_cod_data_source_block c
_cod_depositor_comments
;
The following automatic conversions were performed:

'_symmetry_cell_setting' value 'Triclinic' changed to 'triclinic'
according to
/usr/data/users/saulius/crontab/automatic-downloads/current/RSC/lib/dictionaries/cif_core.dic
dictionary named 'cif_core.dic' version 2.4.2 from 2011-04-26.

Automatic conversion script
Id: cif_fix_values 2281 2013-09-26 08:29:07Z andrius 
;
_cod_original_sg_symbol_H-M P-1
_cod_database_code 7032440

loop_
_symmetry_equiv_pos_as_xyz
'x, y, z'
'-x, -y, -z'

loop_
_atom_site_label
_atom_site_type_symbol
_atom_site_fract_x
_atom_site_fract_y
_atom_site_fract_z
_atom_site_U_iso_or_equiv
_atom_site_adp_type
_atom_site_occupancy
_atom_site_symmetry_multiplicity
_atom_site_calc_flag
_atom_site_refinement_flags
Yb1 Yb 0.76003(7) 0.77360(5) 0.45029(5) 0.0219(2) Uani 1 1 d .
O1 O 0.7547(13) 0.3328(10) 0.6415(8) 0.041(3) Uani 1 1 d .
O2 O 1.0483(12) 0.3441(8) 0.6604(7) 0.030(2) Uani 1 1 d .
O3 O 0.8559(13) 0.6039(9) 0.5690(7) 0.034(2) Uani 1 1 d .
O4 O 0.6644(15) 0.7468(9) 0.6336(8) 0.047(3) Uani 1 1 d .
O5 O 0.5458(12) 1.1466(8) 0.5317(8) 0.033(2) Uani 1 1 d .
O6 O 0.7374(11) 0.9831(8) 0.4938(8) 0.032(2) Uani 1 1 d .
O7 O 0.5816(12) 0.6218(8) 0.4170(8) 0.034(2) Uani 1 1 d .
H7A H 0.6492 0.5597 0.3968 0.052 Uiso 1 1 d R
H7B H 0.5191 0.6503 0.3690 0.052 Uiso 1 1 d R
O8 O 1.0457(13) 0.8346(9) 0.4645(9) 0.048(3) Uani 1 1 d .
H8A H 1.0608 0.9079 0.4344 0.071 Uiso 1 1 d R
H8B H 1.1255 0.7843 0.4352 0.071 Uiso 1 1 d R
O9 O 0.7507(17) 0.8751(11) 0.2877(9) 0.056(3) Uani 1 1 d .
H9A H 0.7513 0.9539 0.2912 0.084 Uiso 1 1 d R
H9B H 0.6529 0.8582 0.2648 0.084 Uiso 1 1 d R
O12 O 0.612(3) 0.1119(18) 0.2530(16) 0.169(9) Uani 1 1 d GDU
H12A H 0.5283 0.1639 0.2755 0.253 Uiso 1 1 d GD
H12B H 0.7196 0.1373 0.2452 0.253 Uiso 1 1 d GD
O13 O 0.835(6) 0.941(2) 0.922(2) 0.27(2) Uani 1 1 d G
H13B H 0.8343 1.0192 0.9246 0.412 Uiso 1 1 d R
H13A H 0.8619 0.9063 0.9805 0.412 Uiso 1 1 d R
O10 O 0.7545(17) 0.3931(10) 0.3947(10) 0.044(3) Uani 1 1 d U
H10A H 0.83(3) 0.424(17) 0.442(15) 0.066 Uiso 1 1 d .
H10B H 0.73(3) 0.337(19) 0.411(17) 0.066 Uiso 1 1 d .
O11 O 1.010(2) 0.1579(11) 0.8874(11) 0.084(5) Uani 1 1 d .
H11A H 0.9420 0.2239 0.8926 0.126 Uiso 1 1 d R
H11B H 1.0869 0.1666 0.8315 0.126 Uiso 1 1 d R
N1 N 0.8357(15) 0.3968(11) 0.8633(9) 0.034(3) Uani 1 1 d .
C1 C 0.8818(17) 0.3734(11) 0.6816(10) 0.023(3) Uani 1 1 d .
C2 C 0.8243(16) 0.4559(11) 0.7697(9) 0.023(3) Uani 1 1 d .
C3 C 0.7576(18) 0.5822(13) 0.7542(10) 0.030(3) Uani 1 1 d .
C4 C 0.7589(18) 0.6440(12) 0.6448(11) 0.031(3) Uani 1 1 d .
C5 C 0.700(2) 0.6453(14) 0.8420(12) 0.040(4) Uani 1 1 d .
H5 H 0.6541 0.7273 0.8344 0.048 Uiso 1 1 calc R
C6 C 0.711(2) 0.5857(14) 0.9419(11) 0.038(3) Uani 1 1 d .
C7 C 0.657(2) 0.6444(17) 1.0348(14) 0.053(4) Uani 1 1 d .
H7 H 0.6085 0.7260 1.0308 0.064 Uiso 1 1 calc R
C8 C 0.675(2) 0.584(2) 1.1292(14) 0.060(5) Uani 1 1 d .
H8 H 0.6394 0.6243 1.1895 0.072 Uiso 1 1 calc R
C9 C 0.746(2) 0.4633(19) 1.1374(12) 0.053(5) Uani 1 1 d .
H9 H 0.7592 0.4240 1.2033 0.063 Uiso 1 1 calc R
C10 C 0.797(2) 0.4002(18) 1.0520(12) 0.051(4) Uani 1 1 d .
H10 H 0.8412 0.3178 1.0594 0.061 Uiso 1 1 calc R
C11 C 0.781(2) 0.4612(15) 0.9507(11) 0.039(3) Uani 1 1 d .
C12 C 0.5804(18) 1.0382(11) 0.5080(10) 0.028(3) Uani 1 1 d .

loop_
_atom_site_aniso_label
_atom_site_aniso_U_11
_atom_site_aniso_U_22
_atom_site_aniso_U_33
_atom_site_aniso_U_23
_atom_site_aniso_U_13
_atom_site_aniso_U_12
Yb1 0.0174(3) 0.0214(3) 0.0280(3) -0.0074(2) -0.0047(2) 0.00293(19)
O1 0.023(5) 0.050(6) 0.056(7) -0.024(5) -0.012(5) 0.010(4)
O2 0.025(5) 0.035(5) 0.031(5) -0.007(4) -0.009(4) 0.003(4)
O3 0.040(6) 0.039(5) 0.022(5) -0.006(4) 0.000(4) 0.014(4)
O4 0.063(7) 0.038(6) 0.031(6) -0.002(4) 0.010(5) 0.028(5)
O5 0.022(5) 0.025(5) 0.055(6) -0.015(4) -0.008(4) 0.002(4)
O6 0.014(4) 0.027(5) 0.058(6) -0.018(4) -0.008(4) 0.003(4)
O7 0.026(5) 0.032(5) 0.048(6) -0.011(5) -0.015(4) 0.008(4)
O8 0.021(5) 0.034(5) 0.090(9) -0.028(6) -0.005(5) 0.003(4)
O9 0.064(8) 0.048(7) 0.053(7) 0.006(6) -0.012(6) 0.018(6)
O12 0.200(16) 0.135(14) 0.137(14) 0.018(11) 0.020(13) 0.102(13)
O13 0.41(6) 0.16(3) 0.27(4) 0.07(3) -0.12(4) -0.13(3)
O10 0.050(7) 0.040(6) 0.043(6) -0.005(5) -0.012(5) 0.006(5)
O11 0.114(12) 0.048(7) 0.073(9) 0.007(7) 0.024(9) 0.023(8)
N1 0.022(6) 0.037(6) 0.041(7) -0.006(5) -0.004(5) 0.003(5)
C1 0.026(7) 0.023(6) 0.021(6) 0.001(5) -0.005(5) 0.002(5)
C2 0.021(6) 0.030(7) 0.016(6) -0.001(5) 0.000(5) 0.004(5)
C3 0.029(7) 0.035(7) 0.028(7) -0.008(6) -0.001(6) -0.002(6)
C4 0.032(7) 0.027(7) 0.034(8) -0.002(6) -0.006(6) 0.009(6)
C5 0.048(9) 0.031(8) 0.041(9) -0.010(7) 0.001(7) 0.003(7)
C6 0.034(8) 0.049(9) 0.032(8) -0.011(7) 0.003(6) -0.009(7)
C7 0.048(10) 0.062(11) 0.049(11) -0.014(9) 0.000(8) -0.008(8)
C8 0.050(11) 0.091(15) 0.039(10) -0.020(10) 0.005(8) -0.013(10)
C9 0.055(11) 0.087(14) 0.016(7) -0.002(8) -0.003(7) -0.011(10)
C10 0.053(10) 0.069(11) 0.028(8) 0.006(8) -0.004(7) 0.000(9)
C11 0.033(8) 0.058(10) 0.024(7) -0.005(7) 0.000(6) -0.007(7)
C12 0.031(7) 0.021(6) 0.032(7) -0.005(5) -0.005(6) 0.002(5)

loop_
_atom_type_symbol
_atom_type_description
_atom_type_scat_dispersion_real
_atom_type_scat_dispersion_imag
_atom_type_scat_source
C C 0.0033 0.0016 'International Tables Vol C Tables 4.2.6.8 and 6.1.1.4'
H H 0.0000 0.0000 'International Tables Vol C Tables 4.2.6.8 and 6.1.1.4'
N N 0.0061 0.0033 'International Tables Vol C Tables 4.2.6.8 and 6.1.1.4'
O O 0.0106 0.0060 'International Tables Vol C Tables 4.2.6.8 and 6.1.1.4'
Yb Yb -0.3850 5.5486 'International Tables Vol C Tables 4.2.6.8 and 6.1.1.4'

loop_
_geom_angle_atom_site_label_1
_geom_angle_atom_site_label_2
_geom_angle_atom_site_label_3
_geom_angle
_geom_angle_site_symmetry_1
_geom_angle_site_symmetry_3
O7 Yb1 O9 91.6(4) . .
O7 Yb1 O8 148.3(3) . .
O9 Yb1 O8 95.1(5) . .
O7 Yb1 O2 75.8(3) . 2_766
O9 Yb1 O2 75.4(4) . 2_766
O8 Yb1 O2 76.1(3) . 2_766
O7 Yb1 O5 72.1(3) . 2_676
O9 Yb1 O5 79.2(4) . 2_676
O8 Yb1 O5 139.5(3) . 2_676
O2 Yb1 O5 138.1(3) 2_766 2_676
O7 Yb1 O4 93.6(4) . .
O9 Yb1 O4 152.5(4) . .
O8 Yb1 O4 94.5(4) . .
O2 Yb1 O4 132.0(3) 2_766 .
O5 Yb1 O4 76.7(4) 2_676 .
O7 Yb1 O6 140.6(3) . .
O9 Yb1 O6 80.5(4) . .
O8 Yb1 O6 71.0(3) . .
O2 Yb1 O6 136.9(3) 2_766 .
O5 Yb1 O6 68.5(3) 2_676 .
O4 Yb1 O6 78.4(3) . .
O7 Yb1 O3 80.0(3) . .
O9 Yb1 O3 153.2(3) . .
O8 Yb1 O3 80.1(4) . .
O2 Yb1 O3 77.9(3) 2_766 .
O5 Yb1 O3 121.1(3) 2_676 .
O4 Yb1 O3 54.1(3) . .
O6 Yb1 O3 121.6(3) . .
O7 Yb1 C4 85.7(4) . .
O9 Yb1 C4 177.3(5) . .
O8 Yb1 C4 87.4(4) . .
O2 Yb1 C4 104.3(3) 2_766 .
O5 Yb1 C4 99.5(4) 2_676 .
O4 Yb1 C4 27.7(3) . .
O6 Yb1 C4 101.3(4) . .
O3 Yb1 C4 26.4(3) . .
O7 Yb1 C12 92.2(3) . 2_676
O9 Yb1 C12 78.1(4) . 2_676
O8 Yb1 C12 119.4(3) . 2_676
O2 Yb1 C12 150.4(3) 2_766 2_676
O5 Yb1 C12 20.1(3) 2_676 2_676
O4 Yb1 C12 74.8(3) . 2_676
O6 Yb1 C12 48.4(3) . 2_676
O3 Yb1 C12 127.3(3) . 2_676
C4 Yb1 C12 101.6(4) . 2_676
O7 Yb1 C12 120.3(3) . .
O9 Yb1 C12 78.8(4) . .
O8 Yb1 C12 91.4(3) . .
O2 Yb1 C12 150.0(3) 2_766 .
O5 Yb1 C12 48.1(3) 2_676 .
O4 Yb1 C12 75.3(3) . .
O6 Yb1 C12 20.4(3) . .
O3 Yb1 C12 127.4(3) . .
C4 Yb1 C12 102.2(4) . .
C12 Yb1 C12 28.0(5) 2_676 .
O7 Yb1 H7A 17.4 . .
O9 Yb1 H7A 93.4 . .
O8 Yb1 H7A 131.0 . .
O2 Yb1 H7A 59.8 2_766 .
O5 Yb1 H7A 89.5 2_676 .
O4 Yb1 H7A 99.5 . .
O6 Yb1 H7A 157.8 . .
O3 Yb1 H7A 71.3 . .
C4 Yb1 H7A 84.2 . .
C12 Yb1 H7A 109.5 2_676 .
C12 Yb1 H7A 137.6 . .
O7 Yb1 H7B 17.5 . .
O9 Yb1 H7B 75.6 . .
O8 Yb1 H7B 154.8 . .
O2 Yb1 H7B 78.8 2_766 .
O5 Yb1 H7B 62.8 2_676 .
O4 Yb1 H7B 104.5 . .
O6 Yb1 H7B 128.6 . .
O3 Yb1 H7B 97.5 . .
C4 Yb1 H7B 101.7 . .
C12 Yb1 H7B 82.2 2_676 .
C12 Yb1 H7B 109.3 . .
H7A Yb1 H7B 30.0 . .
O7 Yb1 H8A 157.7 . .
O9 Yb1 H8A 80.9 . .
O8 Yb1 H8A 17.3 . .
O2 Yb1 H8A 82.0 2_766 .
O5 Yb1 H8A 126.1 2_676 .
O4 Yb1 H8A 102.7 . .
O6 Yb1 H8A 59.0 . .
O3 Yb1 H8A 97.2 . .
C4 Yb1 H8A 101.7 . .
C12 Yb1 H8A 106.5 2_676 .
C12 Yb1 H8A 79.0 . .
H7A Yb1 H8A 141.4 . .
H7B Yb1 H8A 152.8 . .
O7 Yb1 H8B 131.4 . .
O9 Yb1 H8B 93.4 . .
O8 Yb1 H8B 17.4 . .
O2 Yb1 H8B 59.1 2_766 .
O5 Yb1 H8B 155.9 2_676 .
O4 Yb1 H8B 103.1 . .
O6 Yb1 H8B 87.7 . .
O3 Yb1 H8B 74.2 . .
C4 Yb1 H8B 88.7 . .
C12 Yb1 H8B 136.0 2_676 .
C12 Yb1 H8B 108.1 . .
H7A Yb1 H8B 114.0 . .
H7B Yb1 H8B 137.9 . .
H8A Yb1 H8B 29.9 . .
O7 Yb1 H9A 106.0 . .
O9 Yb1 H9A 17.5 . .
O8 Yb1 H9A 87.7 . .
O2 Yb1 H9A 88.8 2_766 .
O5 Yb1 H9A 75.1 2_676 .
O4 Yb1 H9A 138.4 . .
O6 Yb1 H9A 63.1 . .
O3 Yb1 H9A 163.7 . .
C4 Yb1 H9A 164.4 . .
C12 Yb1 H9A 68.3 2_676 .
C12 Yb1 H9A 63.1 . .
H7A Yb1 H9A 110.1 . .
H7B Yb1 H9A 89.0 . .
H8A Yb1 H9A 71.4 . .
H8B Yb1 H9A 91.0 . .
O7 Yb1 H9B 76.1 . .
O9 Yb1 H9B 17.4 . .
O8 Yb1 H9B 112.5 . .
O2 Yb1 H9B 79.3 2_766 .
O5 Yb1 H9B 67.4 2_676 .
O4 Yb1 H9B 144.1 . .
O6 Yb1 H9B 88.1 . .
O3 Yb1 H9B 150.3 . .
C4 Yb1 H9B 160.0 . .
C12 Yb1 H9B 71.5 2_676 .
C12 Yb1 H9B 80.6 . .
H7A Yb1 H9B 80.8 . .
H7B Yb1 H9B 59.3 . .
H8A Yb1 H9B 98.2 . .
H8B Yb1 H9B 109.5 . .
H9A Yb1 H9B 30.0 . .
C1 O2 Yb1 139.8(8) . 2_766
C4 O3 Yb1 92.5(8) . .
C4 O4 Yb1 93.1(8) . .
C12 O5 Yb1 119.2(8) . 2_676
C12 O6 Yb1 118.9(8) . .
Yb1 O7 H7A 109.5 . .
Yb1 O7 H7B 109.2 . .
H7A O7 H7B 109.4 . .
Yb1 O8 H8A 109.7 . .
Yb1 O8 H8B 109.0 . .
H8A O8 H8B 109.4 . .
Yb1 O9 H9A 109.4 . .
Yb1 O9 H9B 109.9 . .
H9A O9 H9B 109.0 . .
H12A O12 H12B 115.1 . .
H13B O13 H13A 107.5 . .
H10A O10 H10B 111(10) . .
H11A O11 H11B 109.3 . .
C2 N1 C11 118.3(12) . .
O2 C1 O1 125.7(12) . .
O2 C1 C2 117.7(11) . .
O1 C1 C2 116.4(11) . .
N1 C2 C3 123.3(11) . .
N1 C2 C1 112.8(11) . .
C3 C2 C1 123.8(11) . .
C5 C3 C2 118.0(12) . .
C5 C3 C4 122.2(13) . .
C2 C3 C4 119.7(11) . .
O3 C4 O4 120.2(12) . .
O3 C4 C3 122.2(11) . .
O4 C4 C3 117.4(12) . .
O3 C4 Yb1 61.0(7) . .
O4 C4 Yb1 59.2(7) . .
C3 C4 Yb1 175.9(9) . .
C3 C5 C6 120.0(13) . .
C3 C5 H5 120.0 . .
C6 C5 H5 120.0 . .
C5 C6 C11 118.6(13) . .
C5 C6 C7 123.2(15) . .
C11 C6 C7 118.2(15) . .
C8 C7 C6 120.9(18) . .
C8 C7 H7 119.6 . .
C6 C7 H7 119.6 . .
C7 C8 C9 120.7(17) . .
C7 C8 H8 119.6 . .
C9 C8 H8 119.6 . .
C10 C9 C8 121.7(16) . .
C10 C9 H9 119.2 . .
C8 C9 H9 119.2 . .
C9 C10 C11 119.3(17) . .
C9 C10 H10 120.3 . .
C11 C10 H10 120.3 . .
N1 C11 C6 121.8(13) . .
N1 C11 C10 119.1(14) . .
C6 C11 C10 119.1(14) . .
O5 C12 O6 126.7(12) . .
O5 C12 C12 117.8(14) . 2_676
O6 C12 C12 115.5(13) . 2_676
O5 C12 Yb1 40.7(6) . 2_676
O6 C12 Yb1 167.3(9) . 2_676
C12 C12 Yb1 77.2(9) 2_676 2_676
O5 C12 Yb1 167.4(9) . .
O6 C12 Yb1 40.7(6) . .
C12 C12 Yb1 74.8(9) 2_676 .
Yb1 C12 Yb1 152.0(5) 2_676 .

loop_
_geom_bond_atom_site_label_1
_geom_bond_atom_site_label_2
_geom_bond_distance
_geom_bond_site_symmetry_2
Yb1 O7 2.276(9) .
Yb1 O9 2.282(11) .
Yb1 O8 2.287(9) .
Yb1 O2 2.288(9) 2_766
Yb1 O5 2.358(8) 2_676
Yb1 O4 2.369(10) .
Yb1 O6 2.375(8) .
Yb1 O3 2.411(9) .
Yb1 C4 2.754(14) .
Yb1 C12 3.156(12) 2_676
Yb1 C12 3.189(12) .
Yb1 H7A 2.6834 .
Yb1 H7B 2.6794 .
Yb1 H8A 2.6958 .
Yb1 H8B 2.6879 .
Yb1 H9A 2.6906 .
Yb1 H9B 2.6970 .
O1 C1 1.259(15) .
O2 C1 1.249(15) .
O2 Yb1 2.288(9) 2_766
O3 C4 1.227(15) .
O4 C4 1.282(15) .
O5 C12 1.242(14) .
O5 Yb1 2.358(8) 2_676
O6 C12 1.269(15) .
O7 H7A 0.8513 .
O7 H7B 0.8513 .
O8 H8A 0.8510 .
O8 H8B 0.8510 .
O9 H9A 0.8569 .
O9 H9B 0.8572 .
O12 H12A 0.8488 .
O12 H12B 0.8469 .
O13 H13B 0.8498 .
O13 H13A 0.8527 .
O10 H10A 0.98(19) .
O10 H10B 0.6(2) .
O11 H11A 0.8508 .
O11 H11B 0.8510 .
N1 C2 1.323(16) .
N1 C11 1.386(18) .
C1 C2 1.515(17) .
C2 C3 1.427(18) .
C3 C5 1.385(19) .
C3 C4 1.502(19) .
C5 C6 1.40(2) .
C5 H5 0.9300 .
C6 C11 1.41(2) .
C6 C7 1.41(2) .
C7 C8 1.35(2) .
C7 H7 0.9300 .
C8 C9 1.37(3) .
C8 H8 0.9300 .
C9 C10 1.35(2) .
C9 H9 0.9300 .
C10 C11 1.43(2) .
C10 H10 0.9300 .
C12 C12 1.54(3) 2_676
C12 Yb1 3.156(12) 2_676

loop_
_geom_hbond_atom_site_label_D
_geom_hbond_atom_site_label_H
_geom_hbond_atom_site_label_A
_geom_hbond_distance_DH
_geom_hbond_distance_HA
_geom_hbond_distance_DA
_geom_hbond_angle_DHA
_geom_hbond_site_symmetry_A
O7 H7A O10 0.85 1.92 2.732(14) 160.1 .
O7 H7B O1 0.85 2.04 2.709(13) 134.3 2_666
O8 H8A O6 0.85 2.31 2.754(13) 113.1 2_776
O8 H8B O1 0.85 1.80 2.630(13) 165.3 2_766
O9 H9A O12 0.86 2.00 2.72(2) 141.0 1_565
O12 H12A O4 0.85 1.98 2.80(2) 163.2 2_666
O13 H13B O11 0.85 2.02 2.71(3) 138.2 1_565
O13 H13A O11 0.85 2.11 2.95(3) 165.9 2_767
O10 H10A O3 0.98(19) 2.32(19) 2.989(16) 125(14) 2_766
O11 H11A N1 0.85 2.00 2.822(16) 161.6 .
O11 H11B O9 0.85 1.89 2.701(17) 159.9 2_766

loop_
_geom_torsion_atom_site_label_1
_geom_torsion_atom_site_label_2
_geom_torsion_atom_site_label_3
_geom_torsion_atom_site_label_4
_geom_torsion
_geom_torsion_site_symmetry_1
_geom_torsion_site_symmetry_4
O7 Yb1 O3 C4 -100.6(9) . .
O9 Yb1 O3 C4 -174.1(10) . .
O8 Yb1 O3 C4 104.2(9) . .
O2 Yb1 O3 C4 -178.0(9) 2_766 .
O5 Yb1 O3 C4 -38.6(10) 2_676 .
O4 Yb1 O3 C4 1.3(8) . .
O6 Yb1 O3 C4 43.9(9) . .
C12 Yb1 O3 C4 -15.4(10) 2_676 .
C12 Yb1 O3 C4 20.1(10) . .
O7 Yb1 O4 C4 73.8(9) . .
O9 Yb1 O4 C4 174.2(10) . .
O8 Yb1 O4 C4 -75.6(9) . .
O2 Yb1 O4 C4 -0.2(11) 2_766 .
O5 Yb1 O4 C4 144.5(9) 2_676 .
O6 Yb1 O4 C4 -145.1(9) . .
O3 Yb1 O4 C4 -1.2(8) . .
C12 Yb1 O4 C4 165.1(10) 2_676 .
C12 Yb1 O4 C4 -165.8(9) . .
O7 Yb1 O6 C12 2.5(13) . .
O9 Yb1 O6 C12 83.4(10) . .
O8 Yb1 O6 C12 -177.8(11) . .
O2 Yb1 O6 C12 139.8(9) 2_766 .
O5 Yb1 O6 C12 1.3(9) 2_676 .
O4 Yb1 O6 C12 -78.9(10) . .
O3 Yb1 O6 C12 -112.9(10) . .
C4 Yb1 O6 C12 -94.6(10) . .
C12 Yb1 O6 C12 0.9(11) 2_676 .
Yb1 O2 C1 O1 4(2) 2_766 .
Yb1 O2 C1 C2 177.9(8) 2_766 .
C11 N1 C2 C3 -0.3(19) . .
C11 N1 C2 C1 -177.8(11) . .
O2 C1 C2 N1 -71.8(15) . .
O1 C1 C2 N1 102.9(14) . .
O2 C1 C2 C3 110.6(14) . .
O1 C1 C2 C3 -74.6(17) . .
N1 C2 C3 C5 -1(2) . .
C1 C2 C3 C5 176.5(13) . .
N1 C2 C3 C4 176.7(12) . .
C1 C2 C3 C4 -6(2) . .
Yb1 O3 C4 O4 -2.2(14) . .
Yb1 O3 C4 C3 -177.0(12) . .
Yb1 O4 C4 O3 2.2(15) . .
Yb1 O4 C4 C3 177.3(11) . .
C5 C3 C4 O3 158.1(15) . .
C2 C3 C4 O3 -19(2) . .
C5 C3 C4 O4 -17(2) . .
C2 C3 C4 O4 165.8(13) . .
C5 C3 C4 Yb1 18(14) . .
C2 C3 C4 Yb1 -160(13) . .
O7 Yb1 C4 O3 76.1(8) . .
O9 Yb1 C4 O3 86(8) . .
O8 Yb1 C4 O3 -72.9(9) . .
O2 Yb1 C4 O3 2.0(9) 2_766 .
O5 Yb1 C4 O3 147.2(8) 2_676 .
O4 Yb1 C4 O3 -177.8(15) . .
O6 Yb1 C4 O3 -143.0(8) . .
C12 Yb1 C4 O3 167.5(8) 2_676 .
C12 Yb1 C4 O3 -163.8(8) . .
O7 Yb1 C4 O4 -106.1(9) . .
O9 Yb1 C4 O4 -97(8) . .
O8 Yb1 C4 O4 104.9(9) . .
O2 Yb1 C4 O4 179.8(9) 2_766 .
O5 Yb1 C4 O4 -35.0(9) 2_676 .
O6 Yb1 C4 O4 34.8(9) . .
O3 Yb1 C4 O4 177.8(15) . .
C12 Yb1 C4 O4 -14.6(9) 2_676 .
C12 Yb1 C4 O4 14.0(9) . .
O7 Yb1 C4 C3 -142(13) . .
O9 Yb1 C4 C3 -133(13) . .
O8 Yb1 C4 C3 69(13) . .
O2 Yb1 C4 C3 144(13) 2_766 .
O5 Yb1 C4 C3 -71(13) 2_676 .
O4 Yb1 C4 C3 -36(13) . .
O6 Yb1 C4 C3 -1(13) . .
O3 Yb1 C4 C3 142(14) . .
C12 Yb1 C4 C3 -51(13) 2_676 .
C12 Yb1 C4 C3 -22(13) . .
C2 C3 C5 C6 1(2) . .
C4 C3 C5 C6 -176.4(13) . .
C3 C5 C6 C11 0(2) . .
C3 C5 C6 C7 179.2(15) . .
C5 C6 C7 C8 -178.1(16) . .
C11 C6 C7 C8 1(2) . .
C6 C7 C8 C9 0(3) . .
C7 C8 C9 C10 -1(3) . .
C8 C9 C10 C11 2(3) . .
C2 N1 C11 C6 1(2) . .
C2 N1 C11 C10 -178.4(13) . .
C5 C6 C11 N1 -1(2) . .
C7 C6 C11 N1 179.7(14) . .
C5 C6 C11 C10 178.6(14) . .
C7 C6 C11 C10 -1(2) . .
C9 C10 C11 N1 178.9(15) . .
C9 C10 C11 C6 -1(2) . .
Yb1 O5 C12 O6 178.7(11) 2_676 .
Yb1 O5 C12 C12 0(2) 2_676 2_676
Yb1 O5 C12 Yb1 -180(4) 2_676 .
Yb1 O6 C12 O5 179.4(11) . .
Yb1 O6 C12 C12 -1.6(19) . 2_676
Yb1 O6 C12 Yb1 -177(4) . 2_676
O7 Yb1 C12 O5 180(4) . .
O9 Yb1 C12 O5 -95(5) . .
O8 Yb1 C12 O5 0(5) . .
O2 Yb1 C12 O5 -64(5) 2_766 .
O5 Yb1 C12 O5 180(5) 2_676 .
O4 Yb1 C12 O5 94(5) . .
O6 Yb1 C12 O5 -2(4) . .
O3 Yb1 C12 O5 79(5) . .
C4 Yb1 C12 O5 88(5) . .
C12 Yb1 C12 O5 179(5) 2_676 .
O7 Yb1 C12 O6 -178.1(9) . .
O9 Yb1 C12 O6 -92.9(10) . .
O8 Yb1 C12 O6 2.1(10) . .
O2 Yb1 C12 O6 -62.0(13) 2_766 .
O5 Yb1 C12 O6 -178.4(12) 2_676 .
O4 Yb1 C12 O6 96.4(10) . .
O3 Yb1 C12 O6 80.7(11) . .
C4 Yb1 C12 O6 89.7(10) . .
C12 Yb1 C12 O6 -178.5(18) 2_676 .
O7 Yb1 C12 C12 0.4(11) . 2_676
O9 Yb1 C12 C12 85.6(10) . 2_676
O8 Yb1 C12 C12 -179.4(10) . 2_676
O2 Yb1 C12 C12 116.5(10) 2_766 2_676
O5 Yb1 C12 C12 0.1(8) 2_676 2_676
O4 Yb1 C12 C12 -85.1(10) . 2_676
O6 Yb1 C12 C12 178.5(18) . 2_676
O3 Yb1 C12 C12 -100.8(10) . 2_676
C4 Yb1 C12 C12 -91.8(10) . 2_676
O7 Yb1 C12 Yb1 0.4(11) . 2_676
O9 Yb1 C12 Yb1 85.6(10) . 2_676
O8 Yb1 C12 Yb1 -179.4(10) . 2_676
O2 Yb1 C12 Yb1 116.5(10) 2_766 2_676
O5 Yb1 C12 Yb1 0.1(8) 2_676 2_676
O4 Yb1 C12 Yb1 -85.1(10) . 2_676
O6 Yb1 C12 Yb1 178.5(18) . 2_676
O3 Yb1 C12 Yb1 -100.8(10) . 2_676
C4 Yb1 C12 Yb1 -91.8(10) . 2_676
C12 Yb1 C12 Yb1 0.0 2_676 2_676
